data_2234254
loop_
_publ_author_name
'Mohamed, Shaaban K.'
'Akkurt, Mehmet'
'Albayati, Mustafa R.'
'Singh, Kuldip'
'Potgieter, Herman'

_publ_section_title
;
 2-(4-Isobutylphenyl)-<i>N</i>'-[(3<i>Z</i>)-2-oxoindolin-3-ylidene]propanohydrazide
;
_journal_coeditor_code HG5199
_journal_issue 4
_journal_name_full 'Acta Crystallographica Section E'
_journal_page_first o1222
_journal_page_last o1223
_journal_paper_doi 10.1107/S160053681201269X
_journal_volume 68
_journal_year 2012
_chemical_formula_iupac 'C21 H23 N3 O2'
_chemical_formula_moiety 'C21 H23 N3 O2'
_chemical_formula_sum 'C21 H23 N3 O2'
_chemical_formula_weight 349.42
_chemical_name_systematic
;
2-(4-Isobutylphenyl)-<i>N</i>'-[(3<i>Z</i>)-2-oxoindolin-3-
ylidene]propanohydrazide
;
_space_group_IT_number 15
_symmetry_cell_setting monoclinic
_symmetry_space_group_name_Hall '-C 2yc'
_symmetry_space_group_name_H-M 'C 1 2/c 1'
_atom_sites_solution_hydrogens geom
_atom_sites_solution_primary direct
_atom_sites_solution_secondary difmap
_cell_angle_alpha 90
_cell_angle_beta 130.311(8)
_cell_angle_gamma 90
_cell_formula_units_Z 8
_cell_length_a 30.366(14)
_cell_length_b 7.383(3)
_cell_length_c 21.904(10)
_cell_measurement_reflns_used 654
_cell_measurement_temperature 150(2)
_cell_measurement_theta_max 23.359
_cell_measurement_theta_min 2.896
_cell_volume 3745(3)
_computing_cell_refinement 'SAINT (Bruker, 2005)'
_computing_data_collection 'APEX2 (Bruker, 2005)'
_computing_data_reduction 'SAINT (Bruker, 2005)'
_computing_molecular_graphics 'ORTEP-3 for Windows (Farrugia, 1997) and PLATON (Spek, 2009)'
_computing_publication_material 'WinGX (Farrugia, 1999) and PLATON (Spek, 2009)'
_computing_structure_refinement 'SHELXL97 (Sheldrick, 2008)'
_computing_structure_solution 'SIR97 (Altomare <i>et al.</i>, 1999)'
_diffrn_ambient_temperature 150(2)
_diffrn_measured_fraction_theta_full 1.000
_diffrn_measured_fraction_theta_max 0.930
_diffrn_measurement_device_type 'Bruker APEX 2000 CCD area-detector'
_diffrn_measurement_method 'phi and omega scans'
_diffrn_radiation_monochromator graphite
_diffrn_radiation_source 'fine-focus sealed tube'
_diffrn_radiation_type MoK\a
_diffrn_radiation_wavelength 0.71073
_diffrn_reflns_av_R_equivalents 0.0957
_diffrn_reflns_av_sigmaI/netI 0.1013
_diffrn_reflns_limit_h_max 39
_diffrn_reflns_limit_h_min -40
_diffrn_reflns_limit_k_max 9
_diffrn_reflns_limit_k_min -9
_diffrn_reflns_limit_l_max 28
_diffrn_reflns_limit_l_min -29
_diffrn_reflns_number 15933
_diffrn_reflns_reduction_process
;
;
_diffrn_reflns_theta_full 25.00
_diffrn_reflns_theta_max 28.70
_diffrn_reflns_theta_min 1.76
_exptl_absorpt_coefficient_mu 0.081
_exptl_absorpt_correction_T_max 0.992
_exptl_absorpt_correction_T_min 0.972
_exptl_absorpt_correction_type multi-scan
_exptl_absorpt_process_details '(SADABS; Sheldrick, 1996)'
_exptl_crystal_colour yellow
_exptl_crystal_density_diffrn 1.240
_exptl_crystal_density_method 'Not Measured'
_exptl_crystal_description plate
_exptl_crystal_F_000 1488
_exptl_crystal_size_max 0.35
_exptl_crystal_size_mid 0.21
_exptl_crystal_size_min 0.10
_refine_diff_density_max 0.599
_refine_diff_density_min -0.387
_refine_ls_extinction_method none
_refine_ls_goodness_of_fit_ref 0.891
_refine_ls_hydrogen_treatment constr
_refine_ls_matrix_type full
_refine_ls_number_parameters 223
_refine_ls_number_reflns 4494
_refine_ls_number_restraints 0
_refine_ls_restrained_S_all 0.891
_refine_ls_R_factor_all 0.1423
_refine_ls_R_factor_gt 0.0666
_refine_ls_shift/su_max 0.000
_refine_ls_shift/su_mean 0.000
_refine_ls_structure_factor_coef Fsqd
_refine_ls_weighting_details 'calc w=1/[\s^2^(Fo^2^)+(0.0771P)^2^] where P=(Fo^2^+2Fc^2^)/3'
_refine_ls_weighting_scheme calc
_refine_ls_wR_factor_gt 0.1511
_refine_ls_wR_factor_ref 0.1816
_reflns_number_gt 2050
_reflns_number_total 4494
_reflns_threshold_expression I>2\s(I)
_cod_data_source_file hg5199.cif
_cod_data_source_block I
_cod_original_sg_symbol_H-M 'C 2/c'
_cod_database_code 2234254
_cod_database_fobs_code 2234254

loop_
_symmetry_equiv_pos_site_id
_symmetry_equiv_pos_as_xyz
1 x,y,z
2 -x,y,1/2-z
3 -x,-y,-z
4 x,-y,1/2+z
5 1/2+x,1/2+y,z
6 1/2-x,1/2+y,1/2-z
7 1/2-x,1/2-y,-z
8 1/2+x,1/2-y,1/2+z

loop_
_atom_site_aniso_label
_atom_site_aniso_U_11
_atom_site_aniso_U_22
_atom_site_aniso_U_33
_atom_site_aniso_U_12
_atom_site_aniso_U_13
_atom_site_aniso_U_23
O1 0.0792(14) 0.0562(13) 0.0671(13) 0.0042(10) 0.0561(12) -0.0018(10)
O2 0.0503(11) 0.0447(11) 0.0692(13) 0.0100(8) 0.0381(10) 0.0125(10)
N1 0.0603(14) 0.0449(14) 0.0494(13) 0.0086(11) 0.0358(12) 0.0091(11)
N2 0.0440(12) 0.0377(13) 0.0491(12) 0.0025(10) 0.0294(11) -0.0028(10)
N3 0.0415(12) 0.0376(12) 0.0540(13) 0.0078(9) 0.0316(11) 0.0026(10)
C1 0.0454(15) 0.0418(16) 0.0387(14) 0.0060(12) 0.0232(13) -0.0001(12)
C2 0.0568(16) 0.0387(16) 0.0482(16) 0.0117(13) 0.0263(14) 0.0041(13)
C3 0.0562(17) 0.0466(17) 0.0532(16) 0.0140(13) 0.0311(15) -0.0016(14)
C4 0.0547(16) 0.0478(17) 0.0545(17) 0.0088(13) 0.0360(14) -0.0005(14)
C5 0.0448(14) 0.0406(15) 0.0456(14) 0.0058(12) 0.0258(13) -0.0013(12)
C6 0.0394(13) 0.0342(14) 0.0396(13) 0.0044(11) 0.0217(12) -0.0016(11)
C7 0.0417(14) 0.0358(14) 0.0417(14) 0.0020(11) 0.0231(12) -0.0029(11)
C8 0.0532(16) 0.0434(16) 0.0435(14) 0.0009(13) 0.0295(14) -0.0058(13)
C9 0.0387(14) 0.0336(14) 0.0517(15) 0.0017(11) 0.0250(13) -0.0039(13)
C10 0.0461(15) 0.0420(16) 0.0503(15) 0.0079(12) 0.0302(13) -0.0044(12)
C11 0.0606(18) 0.0435(18) 0.081(2) 0.0089(14) 0.0439(17) -0.0083(15)
C12 0.0421(14) 0.0431(16) 0.0563(16) 0.0105(12) 0.0354(14) -0.0026(13)
C13 0.0471(15) 0.0458(17) 0.0614(18) 0.0061(13) 0.0356(15) 0.0005(14)
C14 0.0444(16) 0.0588(19) 0.0588(17) 0.0081(14) 0.0292(15) -0.0030(15)
C15 0.0484(16) 0.0472(18) 0.079(2) 0.0078(13) 0.0447(17) -0.0033(15)
C16 0.0610(18) 0.0468(18) 0.081(2) 0.0095(14) 0.0522(18) 0.0074(16)
C17 0.0545(17) 0.0521(18) 0.0603(17) 0.0114(14) 0.0403(15) 0.0012(15)
C18 0.0526(17) 0.058(2) 0.104(3) 0.0077(15) 0.0520(19) -0.0014(18)
C19 0.0653(11) 0.0599(12) 0.0753(12) 0.0005(9) 0.0441(10) 0.0013(10)
C20 0.0653(11) 0.0599(12) 0.0753(12) 0.0005(9) 0.0441(10) 0.0013(10)
C21 0.0653(11) 0.0599(12) 0.0753(12) 0.0005(9) 0.0441(10) 0.0013(10)

loop_
_atom_site_type_symbol
_atom_site_label
_atom_site_fract_x
_atom_site_fract_y
_atom_site_fract_z
_atom_site_U_iso_or_equiv
_atom_site_thermal_displace_type
_atom_site_calc_flag
_atom_site_refinement_flags
_atom_site_occupancy
O O1 0.27378(8) 0.1979(3) 0.28135(11) 0.0610(8) Uani d . 1.000
O O2 0.30262(7) -0.3536(2) 0.51498(11) 0.0551(7) Uani d . 1.000
N N1 0.21763(9) 0.3981(3) 0.28414(12) 0.0513(8) Uani d . 1.000
N N2 0.26682(8) -0.0134(3) 0.38256(12) 0.0441(7) Uani d . 1.000
N N3 0.26590(8) -0.1154(3) 0.43261(12) 0.0438(7) Uani d . 1.000
C C1 0.19248(10) 0.4090(3) 0.31931(14) 0.0449(9) Uani d . 1.000
C C2 0.16039(11) 0.5488(4) 0.31409(15) 0.0536(9) Uani d . 1.000
C C3 0.13834(11) 0.5291(4) 0.35241(16) 0.0552(10) Uani d . 1.000
C C4 0.14805(11) 0.3748(4) 0.39497(16) 0.0518(10) Uani d . 1.000
C C5 0.18120(10) 0.2344(3) 0.40110(14) 0.0462(8) Uani d . 1.000
C C6 0.20363(9) 0.2513(3) 0.36274(13) 0.0406(8) Uani d . 1.000
C C7 0.23936(10) 0.1382(3) 0.35482(14) 0.0426(8) Uani d . 1.000
C C8 0.24645(11) 0.2419(4) 0.30246(15) 0.0480(9) Uani d . 1.000
C C9 0.30217(10) -0.2603(3) 0.46825(15) 0.0445(8) Uani d . 1.000
C C10 0.34176(10) -0.2953(3) 0.45024(15) 0.0469(9) Uani d . 1.000
C C11 0.36252(12) -0.4915(4) 0.47037(18) 0.0631(11) Uani d . 1.000
C C12 0.39149(10) -0.1604(3) 0.49514(16) 0.0445(9) Uani d . 1.000
C C13 0.43620(11) -0.1733(4) 0.57647(16) 0.0511(10) Uani d . 1.000
C C14 0.48254(11) -0.0548(4) 0.61611(17) 0.0571(10) Uani d . 1.000
C C15 0.48610(12) 0.0796(4) 0.57581(19) 0.0556(10) Uani d . 1.000
C C16 0.44102(12) 0.0942(4) 0.49473(19) 0.0583(11) Uani d . 1.000
C C17 0.39438(12) -0.0220(4) 0.45516(17) 0.0533(10) Uani d . 1.000
C C18 0.53791(12) 0.2047(4) 0.6173(2) 0.0705(13) Uani d . 1.000
C C19 0.52905(13) 0.3956(4) 0.63358(19) 0.0679(7) Uani d . 1.000
C C20 0.58104(12) 0.5126(4) 0.66581(18) 0.0679(7) Uani d . 1.000
C C21 0.51718(12) 0.3939(4) 0.68999(18) 0.0679(7) Uani d . 1.000
H H1 0.21500 0.48110 0.25440 0.0620 Uiso c R 1.000
H H2 0.15370 0.65350 0.28560 0.0640 Uiso c R 1.000
H H3 0.11640 0.62220 0.34950 0.0660 Uiso c R 1.000
H H3A 0.24300 -0.08990 0.44180 0.0530 Uiso c R 1.000
H H4 0.13230 0.36450 0.41980 0.0620 Uiso c R 1.000
H H5 0.18820 0.13090 0.43040 0.0550 Uiso c R 1.000
H H10 0.31960 -0.27740 0.39270 0.0560 Uiso c R 1.000
H H11A 0.38740 -0.51360 0.45840 0.0950 Uiso c R 1.000
H H11B 0.32980 -0.57130 0.43910 0.0950 Uiso c R 1.000
H H11C 0.38340 -0.51290 0.52630 0.0950 Uiso c R 1.000
H H13 0.43530 -0.26330 0.60530 0.0610 Uiso c R 1.000
H H14 0.51190 -0.06620 0.67120 0.0690 Uiso c R 1.000
H H16 0.44200 0.18430 0.46600 0.0700 Uiso c R 1.000
H H17 0.36430 -0.00710 0.40050 0.0640 Uiso c R 1.000
H H18A 0.54900 0.21270 0.58470 0.0850 Uiso c R 1.000
H H18B 0.56990 0.15020 0.66790 0.0850 Uiso c R 1.000
H H19 0.49540 0.44780 0.58270 0.0810 Uiso c R 1.000
H H20A 0.58750 0.51340 0.62830 0.1020 Uiso c R 1.000
H H20B 0.61440 0.46460 0.71610 0.1020 Uiso c R 1.000
H H20C 0.57410 0.63400 0.67350 0.1020 Uiso c R 1.000
H H21A 0.48390 0.32030 0.66820 0.1020 Uiso c R 1.000
H H21B 0.51010 0.51530 0.69750 0.1020 Uiso c R 1.000
H H21C 0.54990 0.34500 0.74060 0.1020 Uiso c R 1.000

loop_
_atom_type_symbol
_atom_type_description
_atom_type_scat_dispersion_real
_atom_type_scat_dispersion_imag
_atom_type_scat_source
C C 0.0033 0.0016 ' International Tables Vol C Tables 4.2.6.8 and 6.1.1.4'
H H 0.0000 0.0000 ' International Tables Vol C Tables 4.2.6.8 and 6.1.1.4'
N N 0.0061 0.0033 ' International Tables Vol C Tables 4.2.6.8 and 6.1.1.4'
O O 0.0106 0.0060 ' International Tables Vol C Tables 4.2.6.8 and 6.1.1.4'

loop_
_geom_angle_atom_site_label_1
_geom_angle_atom_site_label_2
_geom_angle_atom_site_label_3
_geom_angle
_geom_angle_publ_flag
C1 N1 C8 111.6(2) no
N3 N2 C7 121.5(3) no
N2 N3 C9 118.1(3) no
C8 N1 H1 124.00 no
C1 N1 H1 124.00 no
C9 N3 H3A 121.00 no
N2 N3 H3A 121.00 no
N1 C1 C2 127.6(2) no
C2 C1 C6 121.9(3) no
N1 C1 C6 110.5(2) no
C1 C2 C3 117.9(3) no
C2 C3 C4 121.6(3) no
C3 C4 C5 120.5(3) no
C4 C5 C6 118.9(2) no
C1 C6 C7 105.4(3) no
C5 C6 C7 135.3(2) no
C1 C6 C5 119.3(3) no
N2 C7 C8 115.7(3) no
C6 C7 C8 106.4(2) no
N2 C7 C6 137.9(3) no
O1 C8 N1 125.7(3) no
O1 C8 C7 128.1(3) no
N1 C8 C7 106.1(3) no
O2 C9 N3 119.2(3) no
N3 C9 C10 118.0(2) no
O2 C9 C10 122.7(2) no
C9 C10 C11 109.7(3) no
C9 C10 C12 110.1(2) no
C11 C10 C12 112.5(3) no
C13 C12 C17 117.2(3) no
C10 C12 C13 121.8(3) no
C10 C12 C17 121.1(2) no
C12 C13 C14 121.3(3) no
C13 C14 C15 121.5(3) no
C14 C15 C16 117.3(3) no
C14 C15 C18 122.4(3) no
C16 C15 C18 120.4(3) no
C15 C16 C17 121.4(3) no
C12 C17 C16 121.4(3) no
C15 C18 C19 115.6(4) no
C18 C19 C21 111.1(3) no
C20 C19 C21 110.8(3) no
C18 C19 C20 110.4(4) no
C1 C2 H2 121.00 no
C3 C2 H2 121.00 no
C2 C3 H3 119.00 no
C4 C3 H3 119.00 no
C3 C4 H4 120.00 no
C5 C4 H4 120.00 no
C4 C5 H5 121.00 no
C6 C5 H5 121.00 no
C9 C10 H10 108.00 no
C11 C10 H10 108.00 no
C12 C10 H10 108.00 no
C10 C11 H11A 109.00 no
C10 C11 H11B 109.00 no
C10 C11 H11C 109.00 no
H11A C11 H11B 110.00 no
H11A C11 H11C 109.00 no
H11B C11 H11C 109.00 no
C12 C13 H13 119.00 no
C14 C13 H13 119.00 no
C13 C14 H14 119.00 no
C15 C14 H14 119.00 no
C15 C16 H16 119.00 no
C17 C16 H16 119.00 no
C12 C17 H17 119.00 no
C16 C17 H17 119.00 no
C15 C18 H18A 108.00 no
C15 C18 H18B 108.00 no
C19 C18 H18A 108.00 no
C19 C18 H18B 108.00 no
H18A C18 H18B 107.00 no
C18 C19 H19 108.00 no
C20 C19 H19 108.00 no
C21 C19 H19 108.00 no
C19 C20 H20A 109.00 no
C19 C20 H20B 109.00 no
C19 C20 H20C 109.00 no
H20A C20 H20B 110.00 no
H20A C20 H20C 110.00 no
H20B C20 H20C 109.00 no
C19 C21 H21A 109.00 no
C19 C21 H21B 110.00 no
C19 C21 H21C 110.00 no
H21A C21 H21B 109.00 no
H21A C21 H21C 109.00 no
H21B C21 H21C 109.00 no

loop_
_geom_bond_atom_site_label_1
_geom_bond_atom_site_label_2
_geom_bond_distance
_geom_bond_publ_flag
O1 C8 1.227(5) no
O2 C9 1.227(4) no
N1 C1 1.394(5) no
N1 C8 1.343(4) no
N2 N3 1.345(3) no
N2 C7 1.289(3) no
N3 C9 1.362(4) no
N1 H1 0.8600 no
N3 H3A 0.8600 no
C1 C6 1.399(3) no
C1 C2 1.373(5) no
C2 C3 1.379(5) no
C3 C4 1.378(4) no
C4 C5 1.390(5) no
C5 C6 1.388(5) no
C6 C7 1.466(4) no
C7 C8 1.506(4) no
C9 C10 1.510(5) no
C10 C12 1.523(4) no
C10 C11 1.527(4) no
C12 C13 1.377(4) no
C12 C17 1.385(4) no
C13 C14 1.385(5) no
C14 C15 1.378(5) no
C15 C18 1.518(5) no
C15 C16 1.376(5) no
C16 C17 1.380(5) no
C18 C19 1.520(5) no
C19 C21 1.494(6) no
C19 C20 1.515(6) no
C2 H2 0.9300 no
C3 H3 0.9300 no
C4 H4 0.9300 no
C5 H5 0.9300 no
C10 H10 0.9800 no
C11 H11A 0.9600 no
C11 H11B 0.9600 no
C11 H11C 0.9600 no
C13 H13 0.9300 no
C14 H14 0.9300 no
C16 H16 0.9300 no
C17 H17 0.9300 no
C18 H18A 0.9700 no
C18 H18B 0.9700 no
C19 H19 0.9800 no
C20 H20A 0.9600 no
C20 H20B 0.9600 no
C20 H20C 0.9600 no
C21 H21A 0.9600 no
C21 H21B 0.9600 no
C21 H21C 0.9600 no

loop_
_geom_hbond_atom_site_label_D
_geom_hbond_atom_site_label_H
_geom_hbond_atom_site_label_A
_geom_hbond_site_symmetry_A
_geom_hbond_distance_DH
_geom_hbond_distance_HA
_geom_hbond_distance_DA
_geom_hbond_angle_DHA
_geom_hbond_publ_flag
N1 H1 O1 6_555 0.86 1.91 2.740(4) 163 yes
N3 H3A O2 7_546 0.86 2.16 2.965(4) 155 yes
C5 H5 O2 7_546 0.93 2.30 3.218(3) 172 yes
C11 H11B Cg1 1_545 0.96 2.77 3.703(4) 164 yes

loop_
_geom_torsion_atom_site_label_1
_geom_torsion_atom_site_label_2
_geom_torsion_atom_site_label_3
_geom_torsion_atom_site_label_4
_geom_torsion
_geom_torsion_publ_flag
C1 N1 C8 C7 0.3(3) no
C8 N1 C1 C2 179.5(3) no
C8 N1 C1 C6 -1.1(3) no
C1 N1 C8 O1 -178.2(3) no
N3 N2 C7 C8 177.3(2) no
C7 N2 N3 C9 -171.0(2) no
N3 N2 C7 C6 1.7(5) no
N2 N3 C9 C10 0.9(3) no
N2 N3 C9 O2 179.0(2) no
N1 C1 C6 C7 1.4(3) no
C2 C1 C6 C5 0.7(4) no
C2 C1 C6 C7 -179.2(2) no
N1 C1 C6 C5 -178.8(2) no
C6 C1 C2 C3 -0.9(4) no
N1 C1 C2 C3 178.5(3) no
C1 C2 C3 C4 0.2(4) no
C2 C3 C4 C5 0.7(5) no
C3 C4 C5 C6 -0.9(4) no
C4 C5 C6 C7 -180.0(3) no
C4 C5 C6 C1 0.2(4) no
C1 C6 C7 C8 -1.2(3) no
C5 C6 C7 C8 179.1(3) no
C5 C6 C7 N2 -5.1(6) no
C1 C6 C7 N2 174.7(3) no
N2 C7 C8 N1 -176.4(2) no
C6 C7 C8 O1 179.0(3) no
C6 C7 C8 N1 0.5(3) no
N2 C7 C8 O1 2.1(4) no
O2 C9 C10 C11 21.8(3) no
O2 C9 C10 C12 -102.5(3) no
N3 C9 C10 C11 -160.3(2) no
N3 C9 C10 C12 75.4(3) no
C9 C10 C12 C13 73.9(4) no
C9 C10 C12 C17 -108.0(3) no
C11 C10 C12 C13 -48.8(4) no
C11 C10 C12 C17 129.4(3) no
C10 C12 C13 C14 177.0(3) no
C17 C12 C13 C14 -1.2(5) no
C10 C12 C17 C16 -176.1(3) no
C13 C12 C17 C16 2.1(5) no
C12 C13 C14 C15 -0.6(6) no
C13 C14 C15 C16 1.5(6) no
C13 C14 C15 C18 -176.8(4) no
C14 C15 C16 C17 -0.6(6) no
C18 C15 C16 C17 177.7(4) no
C14 C15 C18 C19 -104.2(4) no
C16 C15 C18 C19 77.6(5) no
C15 C16 C17 C12 -1.2(6) no
C15 C18 C19 C20 -173.2(3) no
C15 C18 C19 C21 63.4(4) no
